data_2201842
loop_
_publ_author_name
'Urs, Usha K.'
'Dharmaprakash, M. S.'
'Shivashankar, S. A.'
'Guru Row, T. N.'

_publ_section_title
;
 Nitratotris(2,2,6,6-tetramethyl-3,5-heptadionato)hafnium(IV)
;
_journal_issue 1
_journal_name_full 'Acta Crystallographica Section E'
_journal_page_first m1
_journal_page_last m2
_journal_paper_doi 10.1107/S160053680202202X
_journal_volume 59
_journal_year 2003
_chemical_formula_iupac '[Hf (C11 H19 O2)3 (N O3)]'
_chemical_formula_moiety 'C33 H57 Hf N O9'
_chemical_formula_sum 'C33 H57 Hf N O9'
_chemical_formula_weight 790.29
_chemical_name_systematic
;
Nitratotris(2,2,6,6-tetramethyl-3,5-heptadionato)hafnium(IV)
;
_space_group_IT_number 2
_symmetry_cell_setting triclinic
_symmetry_space_group_name_Hall '-P 1'
_symmetry_space_group_name_H-M 'P -1'
_atom_sites_solution_hydrogens geom
_atom_sites_solution_primary direct
_atom_sites_solution_secondary difmap
_audit_creation_method 'WinGX routine CIF_UPDATE'
_cell_angle_alpha 79.683(16)
_cell_angle_beta 75.336(16)
_cell_angle_gamma 83.579(16)
_cell_formula_units_Z 2
_cell_length_a 10.156(9)
_cell_length_b 10.590(9)
_cell_length_c 19.277(17)
_cell_measurement_reflns_used 21660
_cell_measurement_temperature 293(2)
_cell_measurement_theta_max 27.63
_cell_measurement_theta_min 1.11
_cell_volume 1968(3)
_computing_cell_refinement 'SAINT (Bruker, 1998'
_computing_data_collection 'SMART (Bruker, 1998)'
_computing_data_reduction SAINT
_computing_molecular_graphics 'ORTEP-3 for Windows (Farrugia, 1997)'
_computing_publication_material 'WinGX (Farrugia, 1999)'
_computing_structure_refinement 'SHELXL97 (Sheldrick, 1997)'
_computing_structure_solution 'SHELXS97 (Sheldrick, 1997)'
_diffrn_ambient_temperature 293(2)
_diffrn_measured_fraction_theta_full 0.919
_diffrn_measured_fraction_theta_max 0.919
_diffrn_measurement_device_type 'Bruker SMART CCD area-detector'
_diffrn_measurement_method \w
_diffrn_radiation_monochromator graphite
_diffrn_radiation_source 'fine-focus sealed tube'
_diffrn_radiation_type MoK\a
_diffrn_radiation_wavelength 0.71073
_diffrn_reflns_av_R_equivalents 0.092
_diffrn_reflns_av_sigmaI/netI 0.0257
_diffrn_reflns_limit_h_max 13
_diffrn_reflns_limit_h_min -13
_diffrn_reflns_limit_k_max 13
_diffrn_reflns_limit_k_min -13
_diffrn_reflns_limit_l_max 25
_diffrn_reflns_limit_l_min -24
_diffrn_reflns_number 21660
_diffrn_reflns_theta_full 27.63
_diffrn_reflns_theta_max 27.63
_diffrn_reflns_theta_min 1.11
_diffrn_standards_number 0
_exptl_absorpt_coefficient_mu 2.695
_exptl_absorpt_correction_T_max 0.538
_exptl_absorpt_correction_T_min 0.438
_exptl_absorpt_correction_type multi-scan
_exptl_absorpt_process_details '(SADABS; Sheldrick, 1996)'
_exptl_crystal_colour 'pale yellow'
_exptl_crystal_density_diffrn 1.333
_exptl_crystal_density_method 'not measured'
_exptl_crystal_description prism
_exptl_crystal_F_000 812
_exptl_crystal_size_max 0.52
_exptl_crystal_size_mid 0.36
_exptl_crystal_size_min 0.23
_refine_diff_density_max 0.819
_refine_diff_density_min -0.506
_refine_ls_extinction_method none
_refine_ls_goodness_of_fit_ref 0.918
_refine_ls_hydrogen_treatment constr
_refine_ls_matrix_type full
_refine_ls_number_parameters 463
_refine_ls_number_reflns 8429
_refine_ls_number_restraints 0
_refine_ls_restrained_S_all 0.918
_refine_ls_R_factor_gt 0.0607
_refine_ls_shift/su_max 0.013
_refine_ls_structure_factor_coef Fsqd
_refine_ls_weighting_details 'calc w = 1/[\s^2^(Fo^2^)+(0.0539P)^2^] where P = (Fo^2^+2Fc^2^)/3'
_refine_ls_weighting_scheme calc
_refine_ls_wR_factor_ref 0.1373
_reflns_number_gt 4904
_reflns_number_total 8429
_reflns_threshold_expression I>2\s(I)
_cod_data_source_file cf6224.cif
_cod_data_source_block I
_cod_original_cell_volume 1969(3)
_cod_database_code 2201842
_cod_database_fobs_code 2201842

loop_
_symmetry_equiv_pos_as_xyz
'x, y, z'
'-x, -y, -z'

loop_
_atom_site_label
_atom_site_fract_x
_atom_site_fract_y
_atom_site_fract_z
_atom_site_U_iso_or_equiv
_atom_site_adp_type
_atom_site_calc_flag
_atom_site_refinement_flags
_atom_site_occupancy
_atom_site_disorder_assembly
_atom_site_disorder_group
_atom_site_type_symbol
Hf1 0.96556(4) 0.58509(4) 0.75306(2) 0.04918(14) Uani d . 1 . . Hf
O4 0.8145(4) 0.6887(5) 0.8258(2) 0.0393(12) Uani d . 1 . . O
O6 1.1614(5) 0.5069(5) 0.7674(3) 0.0422(13) Uani d . 1 . . O
O1 1.0897(5) 0.5887(5) 0.6454(3) 0.0452(13) Uani d . 1 . . O
O5 0.9244(5) 0.4641(5) 0.8563(3) 0.0414(12) Uani d . 1 . . O
O3 1.0636(5) 0.7482(5) 0.7549(3) 0.0435(13) Uani d . 1 . . O
O2 0.8556(5) 0.7170(5) 0.6844(3) 0.0491(14) Uani d . 1 . . O
O7 0.9655(5) 0.3804(5) 0.7236(3) 0.0561(15) Uani d . 1 . . O
O8 0.7760(5) 0.4849(5) 0.7536(3) 0.0548(15) Uani d . 1 . . O
C23 0.9875(7) 0.3786(7) 0.8909(4) 0.0402(18) Uani d . 1 D . C
C12 1.0243(8) 0.8603(8) 0.7695(4) 0.0445(19) Uani d . 1 B . C
C1 1.0885(8) 0.6402(8) 0.5817(4) 0.046(2) Uani d . 1 . . C
C14 0.7957(7) 0.8032(8) 0.8355(4) 0.0432(19) Uani d . 1 A . C
C25 1.2088(7) 0.4218(7) 0.8099(4) 0.0390(18) Uani d . 1 C . C
C24 1.1247(7) 0.3531(7) 0.8713(4) 0.046(2) Uani d . 1 . . C
H24 1.1649 0.2873 0.8997 0.055 Uiso calc R 1 . . H
C13 0.8949(8) 0.8917(8) 0.8069(4) 0.054(2) Uani d . 1 . . C
H13 0.8717 0.9768 0.8137 0.065 Uiso calc R 1 . . H
C3 0.8710(8) 0.7608(7) 0.6185(5) 0.049(2) Uani d . 1 . . C
C26 1.3634(7) 0.4019(8) 0.7909(4) 0.047(2) Uani d . 1 . . C
C30 0.8977(8) 0.3043(8) 0.9599(5) 0.055(2) Uani d . 1 . . C
C15 0.6574(8) 0.8389(8) 0.8829(5) 0.053(2) Uani d . 1 . . C
C19 1.1355(8) 0.9560(8) 0.7403(5) 0.057(2) Uani d . 1 . . C
C8 1.2125(9) 0.6052(9) 0.5225(4) 0.059(2) Uani d . 1 . . C
C4 0.7556(8) 0.8522(8) 0.6000(4) 0.054(2) Uani d . 1 . . C
C2 0.9852(8) 0.7246(8) 0.5658(4) 0.055(2) Uani d . 1 . . C
H2 0.9906 0.7601 0.5175 0.066 Uiso calc R 1 . . H
C10 1.2434(11) 0.4648(11) 0.5369(6) 0.098(4) Uani d . 1 . . C
H10A 1.1693 0.4214 0.5316 0.146 Uiso calc R 1 . . H
H10B 1.2552 0.4406 0.5855 0.146 Uiso calc R 1 . . H
H10C 1.3256 0.4412 0.5031 0.146 Uiso calc R 1 . . H
C9 1.3297(10) 0.6721(12) 0.5284(6) 0.108(4) Uani d . 1 . . C
H9A 1.4097 0.6497 0.4927 0.162 Uiso calc R 1 . . H
H9B 1.346 0.6463 0.576 0.162 Uiso calc R 1 . . H
H9C 1.3091 0.7635 0.5202 0.162 Uiso calc R 1 . . H
C5 0.6268(10) 0.7804(11) 0.6250(6) 0.101(4) Uani d . 1 . . C
H5A 0.6014 0.764 0.6771 0.151 Uiso calc R 1 . . H
H5B 0.6428 0.7002 0.6066 0.151 Uiso calc R 1 . . H
H5C 0.5545 0.8314 0.6072 0.151 Uiso calc R 1 . . H
C6 0.7696(11) 0.8988(11) 0.5194(5) 0.104(4) Uani d . 1 . . C
H6A 0.6871 0.947 0.512 0.155 Uiso calc R 1 . . H
H6B 0.7859 0.8262 0.4941 0.155 Uiso calc R 1 . . H
H6C 0.8447 0.9528 0.5011 0.155 Uiso calc R 1 . . H
C11 1.1911(12) 0.6345(13) 0.4482(5) 0.116(5) Uani d . 1 . . C
H11A 1.2648 0.594 0.4158 0.174 Uiso calc R 1 . . H
H11B 1.1879 0.7259 0.4328 0.174 Uiso calc R 1 . . H
H11C 1.1065 0.6027 0.4477 0.174 Uiso calc R 1 . . H
C7 0.7438(12) 0.9616(10) 0.6393(6) 0.106(4) Uani d . 1 . . C
H7A 0.7405 0.9301 0.6896 0.159 Uiso calc R 1 . . H
H7B 0.6619 1.0142 0.6352 0.159 Uiso calc R 1 . . H
H7C 0.8214 1.012 0.6188 0.159 Uiso calc R 1 . . H
O9 0.7787(6) 0.2891(6) 0.7351(4) 0.0746(19) Uani d . 1 . . O
N1 0.8370(7) 0.3806(7) 0.7373(4) 0.0500(17) Uani d . 1 . . N
C16A 0.625(13) 0.988(14) 0.882(7) 0.15(4) Uani d P 0.55(5) A 1 C
H16A 0.5282 1.0073 0.8892 0.231 Uiso calc PR 0.55(5) A 1 H
H16B 0.6703 1.0326 0.8355 0.231 Uiso calc PR 0.55(5) A 1 H
H16C 0.6562 1.0138 0.9195 0.231 Uiso calc PR 0.55(5) A 1 H
C17A 0.648(8) 0.781(10) 0.957(4) 0.18(4) Uani d P 0.55(5) A 1 C
H17A 0.5686 0.8174 0.9873 0.27 Uiso calc PR 0.55(5) A 1 H
H17B 0.728 0.7962 0.9711 0.27 Uiso calc PR 0.55(5) A 1 H
H17C 0.6415 0.6898 0.9613 0.27 Uiso calc PR 0.55(5) A 1 H
C18A 0.548(5) 0.808(6) 0.852(3) 0.098(11) Uani d P 0.55(5) A 1 C
H18A 0.5599 0.7189 0.8462 0.147 Uiso calc PR 0.55(5) A 1 H
H18B 0.5514 0.8608 0.8058 0.147 Uiso calc PR 0.55(5) A 1 H
H18C 0.4608 0.8239 0.8843 0.147 Uiso calc PR 0.55(5) A 1 H
C16B 0.602(17) 0.970(17) 0.851(9) 0.15(4) Uani d P 0.45(5) A 2 C
H16D 0.5491 1.0145 0.8892 0.231 Uiso calc PR 0.45(5) A 2 H
H16E 0.5444 0.9589 0.8198 0.231 Uiso calc PR 0.45(5) A 2 H
H16F 0.676 1.0202 0.8228 0.231 Uiso calc PR 0.45(5) A 2 H
C17B 0.679(10) 0.864(11) 0.951(5) 0.18(4) Uani d P 0.45(5) A 2 C
H17D 0.6461 0.7959 0.9892 0.27 Uiso calc PR 0.45(5) A 2 H
H17E 0.6309 0.9442 0.9621 0.27 Uiso calc PR 0.45(5) A 2 H
H17F 0.7749 0.8696 0.9461 0.27 Uiso calc PR 0.45(5) A 2 H
C18B 0.559(6) 0.750(6) 0.882(3) 0.098(11) Uani d P 0.45(5) A 2 C
H18D 0.5702 0.6722 0.9147 0.147 Uiso calc PR 0.45(5) A 2 H
H18E 0.5727 0.7311 0.8338 0.147 Uiso calc PR 0.45(5) A 2 H
H18F 0.4681 0.7889 0.8971 0.147 Uiso calc PR 0.45(5) A 2 H
C20A 1.219(3) 0.925(2) 0.6636(10) 0.101(7) Uani d P 0.595(12) B 3 C
H20A 1.2744 0.9953 0.639 0.151 Uiso calc PR 0.595(12) B 3 H
H20B 1.1571 0.9141 0.6353 0.151 Uiso calc PR 0.595(12) B 3 H
H20C 1.2766 0.8478 0.6697 0.151 Uiso calc PR 0.595(12) B 3 H
C21A 1.087(3) 1.093(2) 0.7326(18) 0.129(14) Uani d P 0.595(12) B 3 C
H21A 1.0559 1.1185 0.7798 0.194 Uiso calc PR 0.595(12) B 3 H
H21B 1.0139 1.1068 0.7085 0.194 Uiso calc PR 0.595(12) B 3 H
H21C 1.161 1.1441 0.7045 0.194 Uiso calc PR 0.595(12) B 3 H
C22A 1.246(2) 0.916(2) 0.7845(12) 0.101(7) Uani d P 0.595(12) B 3 C
H22A 1.2728 0.8261 0.7846 0.151 Uiso calc PR 0.595(12) B 3 H
H22B 1.2087 0.9312 0.8336 0.151 Uiso calc PR 0.595(12) B 3 H
H22C 1.3233 0.9655 0.7629 0.151 Uiso calc PR 0.595(12) B 3 H
C20B 1.119(4) 1.018(4) 0.6668(15) 0.101(7) Uani d P 0.405(12) B 4 C
H20D 1.2004 1.0593 0.6405 0.151 Uiso calc PR 0.405(12) B 4 H
H20E 1.0427 1.0803 0.6717 0.151 Uiso calc PR 0.405(12) B 4 H
H20F 1.1038 0.9533 0.641 0.151 Uiso calc PR 0.405(12) B 4 H
C21B 1.111(4) 1.060(4) 0.788(3) 0.129(14) Uani d P 0.405(12) B 4 C
H21D 1.1637 1.0373 0.8239 0.194 Uiso calc PR 0.405(12) B 4 H
H21E 1.0155 1.0673 0.8121 0.194 Uiso calc PR 0.405(12) B 4 H
H21F 1.1366 1.1405 0.7588 0.194 Uiso calc PR 0.405(12) B 4 H
C22B 1.265(4) 0.901(4) 0.733(2) 0.101(7) Uani d P 0.405(12) B 4 C
H22D 1.2767 0.8321 0.7053 0.151 Uiso calc PR 0.405(12) B 4 H
H22E 1.2795 0.8668 0.7806 0.151 Uiso calc PR 0.405(12) B 4 H
H22F 1.3287 0.9639 0.7093 0.151 Uiso calc PR 0.405(12) B 4 H
C27A 1.415(3) 0.402(4) 0.7100(16) 0.108(11) Uani d P 0.557(16) C 5 C
H27A 1.5125 0.3902 0.6979 0.163 Uiso calc PR 0.557(16) C 5 H
H27B 1.3868 0.4827 0.6842 0.163 Uiso calc PR 0.557(16) C 5 H
H27C 1.3774 0.3333 0.6964 0.163 Uiso calc PR 0.557(16) C 5 H
C28A 1.415(2) 0.509(3) 0.818(2) 0.125(12) Uani d P 0.557(16) C 5 C
H28A 1.5014 0.4807 0.8298 0.187 Uiso calc PR 0.557(16) C 5 H
H28B 1.3505 0.5305 0.8612 0.187 Uiso calc PR 0.557(16) C 5 H
H28C 1.426 0.584 0.7815 0.187 Uiso calc PR 0.557(16) C 5 H
C29A 1.414(2) 0.273(3) 0.8263(18) 0.115(11) Uani d P 0.557(16) C 5 C
H29A 1.4182 0.2094 0.7955 0.172 Uiso calc PR 0.557(16) C 5 H
H29B 1.352 0.2477 0.8723 0.172 Uiso calc PR 0.557(16) C 5 H
H29C 1.5028 0.2784 0.8335 0.172 Uiso calc PR 0.557(16) C 5 H
C27B 1.408(4) 0.323(5) 0.735(2) 0.108(11) Uani d P 0.443(16) C 6 C
H27D 1.5035 0.3295 0.7142 0.163 Uiso calc PR 0.443(16) C 6 H
H27E 1.3583 0.3514 0.6979 0.163 Uiso calc PR 0.443(16) C 6 H
H27F 1.3905 0.2351 0.7554 0.163 Uiso calc PR 0.443(16) C 6 H
C28B 1.426(3) 0.523(4) 0.756(3) 0.125(12) Uani d P 0.443(16) C 6 C
H28D 1.518 0.504 0.7295 0.187 Uiso calc PR 0.443(16) C 6 H
H28E 1.4273 0.5736 0.7922 0.187 Uiso calc PR 0.443(16) C 6 H
H28F 1.3745 0.5695 0.723 0.187 Uiso calc PR 0.443(16) C 6 H
C29B 1.425(3) 0.356(4) 0.853(2) 0.115(11) Uani d P 0.443(16) C 6 C
H29D 1.4285 0.2634 0.863 0.172 Uiso calc PR 0.443(16) C 6 H
H29E 1.3702 0.3896 0.8952 0.172 Uiso calc PR 0.443(16) C 6 H
H29F 1.5153 0.3839 0.8423 0.172 Uiso calc PR 0.443(16) C 6 H
C31A 0.808(6) 0.226(3) 0.937(4) 0.107(12) Uani d P 0.569(18) D 7 C
H31A 0.7395 0.1916 0.978 0.161 Uiso calc PR 0.569(18) D 7 H
H31B 0.8619 0.1559 0.915 0.161 Uiso calc PR 0.569(18) D 7 H
H31C 0.7645 0.2786 0.9017 0.161 Uiso calc PR 0.569(18) D 7 H
C32A 0.800(3) 0.402(3) 1.0031(14) 0.106(11) Uani d P 0.569(18) D 7 C
H32A 0.7433 0.356 1.0457 0.159 Uiso calc PR 0.569(18) D 7 H
H32B 0.744 0.451 0.9732 0.159 Uiso calc PR 0.569(18) D 7 H
H32C 0.8527 0.4584 1.0172 0.159 Uiso calc PR 0.569(18) D 7 H
C33A 0.983(3) 0.213(3) 1.0053(17) 0.118(12) Uani d P 0.569(18) D 7 C
H33A 1.0001 0.2559 1.0418 0.177 Uiso calc PR 0.569(18) D 7 H
H33B 1.0689 0.188 0.9744 0.177 Uiso calc PR 0.569(18) D 7 H
H33C 0.9351 0.1378 1.0283 0.177 Uiso calc PR 0.569(18) D 7 H
C31B 0.769(9) 0.279(5) 0.938(5) 0.107(12) Uani d P 0.431(18) D 8 C
H31D 0.7255 0.2087 0.9718 0.161 Uiso calc PR 0.431(18) D 8 H
H31E 0.7931 0.2583 0.8902 0.161 Uiso calc PR 0.431(18) D 8 H
H31F 0.7072 0.3548 0.94 0.161 Uiso calc PR 0.431(18) D 8 H
C32B 0.892(4) 0.363(3) 1.0186(15) 0.106(11) Uani d P 0.431(18) D 8 C
H32D 0.942 0.4392 1.003 0.159 Uiso calc PR 0.431(18) D 8 H
H32E 0.9308 0.3053 1.0536 0.159 Uiso calc PR 0.431(18) D 8 H
H32F 0.7984 0.3871 1.0404 0.159 Uiso calc PR 0.431(18) D 8 H
C33B 0.955(5) 0.164(4) 0.9735(18) 0.118(12) Uani d PR 0.431(18) D 8 C
H33D 0.961 0.1422 1.0232 0.177 Uiso calc PR 0.431(18) D 8 H
H33E 1.0445 0.1549 0.9422 0.177 Uiso calc PR 0.431(18) D 8 H
H33F 0.8962 0.1087 0.9637 0.177 Uiso calc PR 0.431(18) D 8 H

loop_
_atom_site_aniso_label
_atom_site_aniso_U_11
_atom_site_aniso_U_22
_atom_site_aniso_U_33
_atom_site_aniso_U_12
_atom_site_aniso_U_13
_atom_site_aniso_U_23
Hf1 0.0400(2) 0.0499(2) 0.0505(2) 0.00272(14) -0.00398(15) -0.00246(16)
O4 0.033(3) 0.043(3) 0.034(3) -0.001(2) 0.006(2) -0.005(2)
O6 0.030(3) 0.044(3) 0.044(3) 0.000(2) -0.003(2) 0.007(3)
O1 0.040(3) 0.050(3) 0.036(3) 0.011(2) -0.001(2) -0.004(3)
O5 0.032(3) 0.046(3) 0.038(3) -0.001(2) -0.003(2) 0.006(2)
O3 0.032(3) 0.042(3) 0.053(3) -0.002(2) -0.002(2) -0.009(3)
O2 0.045(3) 0.059(3) 0.036(3) 0.012(3) -0.010(3) 0.000(3)
O7 0.044(3) 0.047(3) 0.073(4) -0.003(3) 0.001(3) -0.020(3)
O8 0.037(3) 0.054(4) 0.076(4) 0.003(3) -0.021(3) -0.011(3)
C23 0.037(4) 0.041(5) 0.043(5) -0.015(4) -0.007(4) -0.003(4)
C12 0.050(5) 0.042(5) 0.044(5) -0.008(4) -0.016(4) -0.004(4)
C1 0.042(5) 0.051(5) 0.040(5) -0.006(4) -0.002(4) -0.005(4)
C14 0.039(4) 0.058(5) 0.034(5) 0.004(4) -0.009(3) -0.016(4)
C25 0.037(4) 0.039(4) 0.044(5) 0.003(3) -0.010(4) -0.016(4)
C24 0.043(5) 0.045(5) 0.046(5) -0.002(4) -0.019(4) 0.011(4)
C13 0.055(5) 0.047(5) 0.061(6) 0.005(4) -0.001(4) -0.031(4)
C3 0.047(5) 0.046(5) 0.055(6) 0.002(4) -0.018(4) -0.005(4)
C26 0.030(4) 0.048(5) 0.054(5) 0.003(4) -0.006(4) 0.003(4)
C30 0.052(5) 0.057(5) 0.049(6) -0.012(4) -0.007(4) 0.012(4)
C15 0.041(5) 0.065(6) 0.053(6) 0.005(4) -0.002(4) -0.028(5)
C19 0.041(5) 0.046(5) 0.082(7) -0.005(4) -0.008(5) -0.011(5)
C8 0.052(5) 0.080(7) 0.039(5) 0.010(5) -0.003(4) -0.013(5)
C4 0.053(5) 0.062(6) 0.041(5) 0.013(4) -0.014(4) -0.003(4)
C2 0.054(5) 0.073(6) 0.029(4) 0.005(4) -0.004(4) 0.007(4)
C10 0.077(7) 0.124(10) 0.087(8) 0.017(7) 0.004(6) -0.053(8)
C9 0.058(7) 0.146(11) 0.108(10) -0.011(7) 0.012(6) -0.032(8)
C5 0.076(8) 0.103(9) 0.116(10) 0.025(7) -0.040(7) 0.005(7)
C6 0.094(8) 0.132(10) 0.066(7) 0.048(7) -0.027(6) 0.011(7)
C11 0.096(9) 0.178(13) 0.053(7) 0.030(8) 0.008(6) -0.021(8)
C7 0.133(10) 0.087(8) 0.111(10) 0.052(7) -0.070(8) -0.031(7)
O9 0.062(4) 0.068(4) 0.105(6) -0.016(3) -0.025(4) -0.029(4)
N1 0.046(4) 0.057(5) 0.049(4) -0.006(4) -0.016(3) -0.007(4)
C16A 0.10(5) 0.11(4) 0.21(12) 0.03(3) 0.05(6) -0.05(5)
C17A 0.07(3) 0.36(12) 0.048(14) 0.07(5) 0.031(18) 0.02(5)
C18A 0.052(10) 0.14(4) 0.10(3) 0.00(2) 0.00(2) -0.04(2)
C16B 0.10(5) 0.11(4) 0.21(12) 0.03(3) 0.05(6) -0.05(5)
C17B 0.07(3) 0.36(12) 0.048(14) 0.07(5) 0.031(18) 0.02(5)
C18B 0.052(10) 0.14(4) 0.10(3) 0.00(2) 0.00(2) -0.04(2)
C20A 0.127(19) 0.100(16) 0.063(9) -0.065(12) 0.002(13) 0.019(12)
C21A 0.076(13) 0.052(14) 0.23(4) -0.020(10) 0.01(2) 0.004(18)
C22A 0.111(13) 0.102(13) 0.103(19) -0.049(11) -0.041(18) -0.004(16)
C20B 0.127(19) 0.100(16) 0.063(9) -0.065(12) 0.002(13) 0.019(12)
C21B 0.076(13) 0.052(14) 0.23(4) -0.020(10) 0.01(2) 0.004(18)
C22B 0.111(13) 0.102(13) 0.103(19) -0.049(11) -0.041(18) -0.004(16)
C27A 0.046(8) 0.19(4) 0.07(2) 0.04(2) -0.010(12) -0.003(17)
C28A 0.026(7) 0.128(15) 0.23(4) -0.004(8) -0.01(2) -0.08(3)
C29A 0.024(7) 0.11(2) 0.16(3) 0.014(14) 0.009(11) 0.040(19)
C27B 0.046(8) 0.19(4) 0.07(2) 0.04(2) -0.010(12) -0.003(17)
C28B 0.026(7) 0.128(15) 0.23(4) -0.004(8) -0.01(2) -0.08(3)
C29B 0.024(7) 0.11(2) 0.16(3) 0.014(14) 0.009(11) 0.040(19)
C31A 0.11(4) 0.08(3) 0.100(11) -0.04(3) 0.04(2) 0.01(3)
C32A 0.13(2) 0.096(17) 0.058(13) -0.049(18) 0.053(17) -0.012(12)
C33A 0.082(17) 0.14(3) 0.09(2) -0.027(15) -0.001(14) 0.072(18)
C31B 0.11(4) 0.08(3) 0.100(11) -0.04(3) 0.04(2) 0.01(3)
C32B 0.13(2) 0.096(17) 0.058(13) -0.049(18) 0.053(17) -0.012(12)
C33B 0.082(17) 0.14(3) 0.09(2) -0.027(15) -0.001(14) 0.072(18)

loop_
_atom_type_symbol
_atom_type_description
_atom_type_scat_dispersion_real
_atom_type_scat_dispersion_imag
_atom_type_scat_source
C C 0.0033 0.0016 'International Tables Vol C Tables 4.2.6.8 and 6.1.1.4'
H H 0 0 'International Tables Vol C Tables 4.2.6.8 and 6.1.1.4'
O O 0.0106 0.006 'International Tables Vol C Tables 4.2.6.8 and 6.1.1.4'
Hf Hf -0.583 6.1852 'International Tables Vol C Tables 4.2.6.8 and 6.1.1.4'
N N 0.0061 0.0033 'International Tables Vol C Tables 4.2.6.8 and 6.1.1.4'

loop_
_geom_angle_atom_site_label_1
_geom_angle_atom_site_label_2
_geom_angle_atom_site_label_3
_geom_angle
_geom_angle_publ_flag
O3 Hf1 O6 76.81(19) no
O3 Hf1 O1 85.63(19) no
O6 Hf1 O1 75.40(19) no
O3 Hf1 O5 111.9(2) no
O6 Hf1 O5 75.42(18) yes
O1 Hf1 O5 141.04(18) no
O3 Hf1 O4 76.85(19) yes
O6 Hf1 O4 126.77(19) no
O1 Hf1 O4 146.00(18) no
O5 Hf1 O4 72.95(19) no
O3 Hf1 O2 84.3(2) no
O6 Hf1 O2 145.59(19) no
O1 Hf1 O2 74.68(19) yes
O5 Hf1 O2 138.87(19) no
O4 Hf1 O2 74.78(19) no
O3 Hf1 O8 152.09(19) no
O6 Hf1 O8 130.6(2) no
O1 Hf1 O8 104.6(2) no
O5 Hf1 O8 76.35(19) no
O4 Hf1 O8 80.7(2) no
O2 Hf1 O8 73.9(2) no
O3 Hf1 O7 152.26(19) no
O6 Hf1 O7 80.2(2) no
O1 Hf1 O7 73.61(19) no
O5 Hf1 O7 76.5(2) no
O4 Hf1 O7 130.17(18) no
O2 Hf1 O7 106.9(2) no
O8 Hf1 O7 54.15(19) yes
O3 Hf1 N1 174.65(19) no
O6 Hf1 N1 105.4(2) no
O1 Hf1 N1 90.2(2) no
O5 Hf1 N1 73.4(2) no
O4 Hf1 N1 105.1(2) no
O2 Hf1 N1 91.3(2) no
O8 Hf1 N1 26.95(17) no
O7 Hf1 N1 27.27(18) no
C14 O4 Hf1 133.9(5) no
C25 O6 Hf1 137.7(5) no
C1 O1 Hf1 139.5(5) no
C23 O5 Hf1 137.1(5) no
C12 O3 Hf1 135.0(5) no
C3 O2 Hf1 137.8(5) no
N1 O7 Hf1 94.8(4) no
N1 O8 Hf1 97.0(4) no
O5 C23 C24 123.4(7) no
O5 C23 C30 114.6(6) no
C24 C23 C30 122.0(7) no
O3 C12 C13 122.7(7) no
O3 C12 C19 113.3(7) no
C13 C12 C19 124.0(7) no
O1 C1 C2 122.4(7) no
O1 C1 C8 116.1(7) no
C2 C1 C8 121.5(7) no
O4 C14 C13 122.9(7) no
O4 C14 C15 115.0(7) no
C13 C14 C15 122.0(7) no
O6 C25 C24 122.1(7) no
O6 C25 C26 114.5(7) no
C24 C25 C26 123.4(7) no
C23 C24 C25 122.9(7) no
C12 C13 C14 123.7(7) no
O2 C3 C2 122.3(7) no
O2 C3 C4 114.7(7) no
C2 C3 C4 122.9(8) no
C27B C26 C28B 102(2) no
C27B C26 C29B 112.5(19) no
C28B C26 C29B 105.1(19) no
C27B C26 C29A 73.3(16) no
C28B C26 C29A 134.9(17) no
C29B C26 C29A 44.4(15) no
C27B C26 C27A 35.0(19) no
C28B C26 C27A 69.9(19) no
C29B C26 C27A 133.3(17) no
C29A C26 C27A 105.4(16) no
C27B C26 C25 110.0(19) no
C28B C26 C25 111.1(14) no
C29B C26 C25 115.0(14) no
C29A C26 C25 112.4(11) no
C27A C26 C25 109.6(13) no
C27B C26 C28A 139(2) no
C28B C26 C28A 45.7(16) no
C29B C26 C28A 66.4(17) no
C29A C26 C28A 109.5(17) no
C27A C26 C28A 114.0(19) no
C25 C26 C28A 106.1(11) no
C32B C30 C31A 137(3) no
C32B C30 C31B 122(3) no
C31A C30 C31B 25(2) no
C32B C30 C33B 110.0(19) no
C31A C30 C33B 74(2) no
C31B C30 C33B 98(2) no
C32B C30 C33A 75(2) no
C31A C30 C33A 108(2) no
C31B C30 C33A 129(3) no
C33B C30 C33A 37.2(15) no
C32B C30 C23 109.7(15) no
C31A C30 C23 108(2) no
C31B C30 C23 106(3) no
C33B C30 C23 110.5(17) no
C33A C30 C23 112.0(13) no
C32B C30 C32A 42.2(14) no
C31A C30 C32A 105.8(19) no
C31B C30 C32A 84(2) no
C33B C30 C32A 138.2(18) no
C33A C30 C32A 113.3(17) no
C23 C30 C32A 109.1(11) no
C17A C15 C18B 86(4) no
C17A C15 C17B 38(7) no
C18B C15 C17B 121(4) no
C17A C15 C18A 114(4) no
C18B C15 C18A 31(2) no
C17B C15 C18A 140(4) no
C17A C15 C14 111(3) no
C18B C15 C14 110(3) no
C17B C15 C14 108(4) no
C18A C15 C14 110(2) no
C17A C15 C16B 131(6) no
C18B C15 C16B 105(6) no
C17B C15 C16B 102(6) no
C18A C15 C16B 76(6) no
C14 C15 C16B 110(6) no
C17A C15 C16A 108(6) no
C18B C15 C16A 124(5) no
C17B C15 C16A 75(6) no
C18A C15 C16A 101(5) no
C14 C15 C16A 114(5) no
C16B C15 C16A 28(8) no
C22B C19 C21A 129.7(19) no
C22B C19 C20B 108(2) no
C21A C19 C20B 63.7(17) no
C22B C19 C21B 111(2) no
C21A C19 C21B 44.7(17) no
C20B C19 C21B 108(2) no
C22B C19 C12 114.0(16) no
C21A C19 C12 115.9(11) no
C20B C19 C12 106.0(13) no
C21B C19 C12 109.4(16) no
C22B C19 C22A 39.3(15) no
C21A C19 C22A 115.9(16) no
C20B C19 C22A 141.6(16) no
C21B C19 C22A 78.0(19) no
C12 C19 C22A 107.3(10) no
C22B C19 C20A 61.0(15) no
C21A C19 C20A 108.5(15) no
C20B C19 C20A 51.1(14) no
C21B C19 C20A 141.5(17) no
C12 C19 C20A 107.8(9) no
C22A C19 C20A 100.1(14) no
C11 C8 C10 106.4(9) no
C11 C8 C9 111.1(9) no
C10 C8 C9 109.2(9) no
C11 C8 C1 114.5(8) no
C10 C8 C1 107.8(7) no
C9 C8 C1 107.8(7) no
C7 C4 C3 107.6(7) no
C7 C4 C5 110.7(9) no
C3 C4 C5 107.6(7) no
C7 C4 C6 110.7(9) no
C3 C4 C6 114.9(7) no
C5 C4 C6 105.3(8) no
C1 C2 C3 123.3(7) no
O9 N1 O8 123.1(7) no
O9 N1 O7 123.0(7) no
O8 N1 O7 113.8(7) no
O9 N1 Hf1 176.0(6) no
O8 N1 Hf1 56.1(4) no
O7 N1 Hf1 57.9(4) no

loop_
_geom_bond_atom_site_label_1
_geom_bond_atom_site_label_2
_geom_bond_site_symmetry_2
_geom_bond_distance
_geom_bond_publ_flag
Hf1 O3 . 2.098(5) yes
Hf1 O6 . 2.132(5) yes
Hf1 O1 . 2.134(5) yes
Hf1 O5 . 2.136(5) yes
Hf1 O4 . 2.147(5) yes
Hf1 O2 . 2.165(5) yes
Hf1 O8 . 2.297(5) yes
Hf1 O7 . 2.337(5) yes
Hf1 N1 . 2.748(8) no
O4 C14 . 1.246(8) no
O6 C25 . 1.247(8) no
O1 C1 . 1.253(9) no
O5 C23 . 1.244(8) no
O3 C12 . 1.267(8) no
O2 C3 . 1.248(9) no
O7 N1 . 1.263(8) no
O8 N1 . 1.254(8) no
C23 C24 . 1.358(10) no
C23 C30 . 1.546(10) no
C12 C13 . 1.365(10) no
C12 C19 . 1.532(11) no
C1 C2 . 1.360(10) no
C1 C8 . 1.532(10) no
C14 C13 . 1.394(11) no
C14 C15 . 1.519(10) no
C25 C24 . 1.407(10) no
C25 C26 . 1.519(10) no
C3 C2 . 1.403(10) no
C3 C4 . 1.506(10) no
C26 C27B . 1.43(5) no
C26 C28B . 1.47(4) no
C26 C29B . 1.47(4) no
C26 C29A . 1.51(3) no
C26 C27A . 1.51(3) no
C26 C28A . 1.53(3) no
C30 C32B . 1.37(3) no
C30 C31A . 1.50(7) no
C30 C31B . 1.53(11) no
C30 C33B . 1.53(4) no
C30 C33A . 1.54(3) no
C30 C32A . 1.55(2) no
C15 C17A . 1.43(8) no
C15 C18B . 1.45(7) no
C15 C17B . 1.46(13) no
C15 C18A . 1.48(5) no
C15 C16B . 1.5(2) no
C15 C16A . 1.57(13) no
C19 C22B . 1.36(4) no
C19 C21A . 1.48(3) no
C19 C20B . 1.49(3) no
C19 C21B . 1.52(5) no
C19 C22A . 1.55(2) no
C19 C20A . 1.58(2) no
C8 C11 . 1.475(12) no
C8 C10 . 1.475(13) no
C8 C9 . 1.490(13) no
C4 C7 . 1.473(12) no
C4 C5 . 1.515(13) no
C4 C6 . 1.519(12) no
O9 N1 . 1.204(8) no
